data_4508215
loop_
_publ_author_name
'Bia\/lek, Micha\/l J.'
'Zar\;eba, Jan K.'
'Janczak, Jan'
'Zo\'n, Jerzy'

_publ_section_title
;
 Chains, Layers, Channels, and More: Supramolecular Chemistry of Potent
 Diphosphonic Tectons with Tuned Flexibility. The Generation of
 Pseudopolymorphs, Polymorphs, and Adducts
;
_journal_issue 9
_journal_name_full 'Crystal Growth &amp; Design'
_journal_page_first 4039
_journal_paper_doi 10.1021/cg400859e
_journal_volume 13
_journal_year 2013
_chemical_formula_moiety 'C10 H8 O6 P2, 2(C7 H11 N2)'
_chemical_formula_sum 'C24 H30 N4 O6 P2'
_chemical_formula_weight 532.46
_chemical_name_systematic
; 
 ? 
;
_space_group_IT_number 2
_symmetry_cell_setting triclinic
_symmetry_space_group_name_Hall '-P 1'
_symmetry_space_group_name_H-M 'P -1'
_atom_sites_solution_hydrogens geom
_atom_sites_solution_primary direct
_atom_sites_solution_secondary difmap
_audit_creation_method SHELXL-97
_cell_angle_alpha 105.206(5)
_cell_angle_beta 110.740(6)
_cell_angle_gamma 102.028(5)
_cell_formula_units_Z 1
_cell_length_a 7.6792(5)
_cell_length_b 9.3143(6)
_cell_length_c 9.9420(5)
_cell_measurement_reflns_used 563
_cell_measurement_temperature 295(2)
_cell_measurement_theta_max 28.05
_cell_measurement_theta_min 2.68
_cell_volume 604.93(8)
_computing_cell_refinement
;
Oxford Diffraction Poland (2008). CrysAlis Red, Version 171.32.6
;
_computing_data_collection
;
Oxford Diffraction Poland (2008). CrysAlis CCD, Version 171.32.6
;
_computing_data_reduction
;
Oxford Diffraction Poland (2008). CrysAlis Red, Version 171.32.6
;
_computing_molecular_graphics
;
Brandenburg & Putz (2006). Diamond 3.0. Crystal and Molecular
Structure Visualisation, University of Bonn, Germany
;
_computing_publication_material 'SHELXL-97 (Sheldrick, 1997)'
_computing_structure_refinement 'SHELXL-97 (Sheldrick, 1997)'
_computing_structure_solution 'SHELXS-97 (Sheldrick, 1990)'
_diffrn_ambient_temperature 295(2)
_diffrn_detector_area_resol_mean '1024x1024 with blocks 2x2'
_diffrn_measured_fraction_theta_full 0.989
_diffrn_measured_fraction_theta_max 0.989
_diffrn_measurement_device_type 'KUMA KM-4 with CCD detector'
_diffrn_measurement_method \w-scan
_diffrn_radiation_monochromator graphite
_diffrn_radiation_source 'fine-focus sealed tube'
_diffrn_radiation_type MoK\a
_diffrn_radiation_wavelength 0.71073
_diffrn_reflns_av_R_equivalents 0.0146
_diffrn_reflns_av_sigmaI/netI 0.0189
_diffrn_reflns_limit_h_max 10
_diffrn_reflns_limit_h_min -10
_diffrn_reflns_limit_k_max 12
_diffrn_reflns_limit_k_min -12
_diffrn_reflns_limit_l_max 13
_diffrn_reflns_limit_l_min -10
_diffrn_reflns_number 8008
_diffrn_reflns_theta_full 28.05
_diffrn_reflns_theta_max 28.05
_diffrn_reflns_theta_min 2.68
_exptl_absorpt_coefficient_mu 0.229
_exptl_absorpt_correction_T_max 0.9554
_exptl_absorpt_correction_T_min 0.9265
_exptl_absorpt_correction_type numerical
_exptl_absorpt_process_details
;
Oxford Diffraction Poland (2008). CrysAlis Red, Version 171.32.6
;
_exptl_crystal_colour colourless
_exptl_crystal_density_diffrn 1.462
_exptl_crystal_density_meas 1.46
_exptl_crystal_density_method floatation
_exptl_crystal_description parallelepiped
_exptl_crystal_F_000 280
_exptl_crystal_size_max 0.36
_exptl_crystal_size_mid 0.25
_exptl_crystal_size_min 0.22
_refine_diff_density_max 0.256
_refine_diff_density_min -0.288
_refine_diff_density_rms 0.045
_refine_ls_extinction_method none
_refine_ls_goodness_of_fit_ref 1.019
_refine_ls_hydrogen_treatment mixed
_refine_ls_matrix_type full
_refine_ls_number_parameters 171
_refine_ls_number_reflns 2900
_refine_ls_number_restraints 0
_refine_ls_restrained_S_all 1.019
_refine_ls_R_factor_all 0.0462
_refine_ls_R_factor_gt 0.0316
_refine_ls_shift/su_max 0.002
_refine_ls_shift/su_mean 0.000
_refine_ls_structure_factor_coef Fsqd
_refine_ls_weighting_details 'calc w=1/[\s^2^(Fo^2^)+(0.0343P)^2^+0.2941P] where P=(Fo^2^+2Fc^2^)/3'
_refine_ls_weighting_scheme calc
_refine_ls_wR_factor_gt 0.0727
_refine_ls_wR_factor_ref 0.0824
_reflns_number_gt 2354
_reflns_number_total 2900
_reflns_threshold_expression I>2\s(I)
_cod_data_source_file cg400859e_si_002.cif
_cod_data_source_block 3B
_cod_database_code 4508215

loop_
_symmetry_equiv_pos_as_xyz
'x, y, z'
'-x, -y, -z'

loop_
_atom_site_label
_atom_site_type_symbol
_atom_site_fract_x
_atom_site_fract_y
_atom_site_fract_z
_atom_site_U_iso_or_equiv
_atom_site_adp_type
_atom_site_occupancy
_atom_site_symmetry_multiplicity
_atom_site_calc_flag
_atom_site_refinement_flags
P1 P 0.44999(6) 0.36845(4) 0.63672(4) 0.02385(11) Uani 1 1 d .
O1 O 0.35529(17) 0.33730(13) 0.73686(13) 0.0360(3) Uani 1 1 d .
O2 O 0.60973(16) 0.52623(11) 0.69803(12) 0.0309(2) Uani 1 1 d .
O3 O 0.28406(16) 0.34774(12) 0.47668(13) 0.0312(2) Uani 1 1 d .
H3 H 0.323(3) 0.386(2) 0.421(2) 0.047 Uiso 1 1 d .
C1 C 0.7578(2) 0.26881(16) 0.62444(17) 0.0275(3) Uani 1 1 d .
H1 H 0.8290 0.3763 0.6700 0.033 Uiso 1 1 calc R
C2 C 0.5615(2) 0.22031(15) 0.58899(15) 0.0221(3) Uani 1 1 d .
C3 C 0.45055(19) 0.05468(15) 0.51659(15) 0.0208(3) Uani 1 1 d .
C4 C 0.2463(2) -0.00393(17) 0.47525(17) 0.0263(3) Uani 1 1 d .
H4 H 0.1808 0.0664 0.4959 0.032 Uiso 1 1 calc R
C5 C 0.1438(2) -0.16159(17) 0.40560(18) 0.0293(3) Uani 1 1 d .
H5 H 0.0090 -0.1982 0.3780 0.035 Uiso 1 1 calc R
N1 N 0.7108(2) 0.80485(16) 0.92008(16) 0.0349(3) Uani 1 1 d .
H1N H 0.685(3) 0.704(2) 0.865(2) 0.042 Uiso 1 1 d .
C6 C 0.7322(3) 0.90854(19) 0.85062(18) 0.0358(4) Uani 1 1 d .
H6 H 0.7266 0.8734 0.7521 0.043 Uiso 1 1 calc R
C7 C 0.7616(3) 1.06232(18) 0.92014(18) 0.0355(4) Uani 1 1 d .
H7 H 0.7752 1.1314 0.8690 0.043 Uiso 1 1 calc R
C8 C 0.7720(2) 1.11936(17) 1.07013(17) 0.0292(3) Uani 1 1 d .
C9 C 0.7577(2) 1.00721(19) 1.14152(18) 0.0348(3) Uani 1 1 d .
H9 H 0.7710 1.0392 1.2425 0.042 Uiso 1 1 calc R
C10 C 0.7248(2) 0.85380(19) 1.06399(19) 0.0367(4) Uani 1 1 d .
H10 H 0.7117 0.7811 1.1115 0.044 Uiso 1 1 calc R
N2 N 0.7928(2) 1.26969(16) 1.13956(15) 0.0366(3) Uani 1 1 d .
C11 C 0.8134(3) 1.3287(2) 1.2968(2) 0.0452(4) Uani 1 1 d .
H111 H 0.6985 1.2709 1.3021 0.068 Uiso 1 1 calc R
H112 H 0.8271 1.4386 1.3270 0.068 Uiso 1 1 calc R
H113 H 0.9285 1.3155 1.3652 0.068 Uiso 1 1 calc R
C12 C 0.7955(3) 1.3803(2) 1.0600(2) 0.0528(5) Uani 1 1 d .
H121 H 0.9150 1.4016 1.0467 0.079 Uiso 1 1 calc R
H122 H 0.7898 1.4768 1.1202 0.079 Uiso 1 1 calc R
H123 H 0.6837 1.3354 0.9606 0.079 Uiso 1 1 calc R

loop_
_atom_site_aniso_label
_atom_site_aniso_U_11
_atom_site_aniso_U_22
_atom_site_aniso_U_33
_atom_site_aniso_U_23
_atom_site_aniso_U_13
_atom_site_aniso_U_12
P1 0.0308(2) 0.01823(17) 0.02634(19) 0.00884(14) 0.01484(15) 0.01027(14)
O1 0.0495(7) 0.0339(6) 0.0395(6) 0.0164(5) 0.0303(6) 0.0189(5)
O2 0.0391(6) 0.0190(5) 0.0320(5) 0.0076(4) 0.0151(5) 0.0072(4)
O3 0.0314(6) 0.0303(5) 0.0341(6) 0.0158(5) 0.0129(5) 0.0119(5)
C1 0.0282(7) 0.0206(6) 0.0304(7) 0.0070(6) 0.0124(6) 0.0052(6)
C2 0.0264(7) 0.0188(6) 0.0229(6) 0.0087(5) 0.0112(5) 0.0085(5)
C3 0.0240(6) 0.0203(6) 0.0208(6) 0.0094(5) 0.0105(5) 0.0088(5)
C4 0.0261(7) 0.0252(7) 0.0324(7) 0.0112(6) 0.0154(6) 0.0122(6)
C5 0.0213(7) 0.0283(7) 0.0370(8) 0.0105(6) 0.0135(6) 0.0062(6)
N1 0.0400(8) 0.0244(6) 0.0342(7) 0.0074(6) 0.0133(6) 0.0084(6)
C6 0.0452(9) 0.0334(8) 0.0261(7) 0.0082(6) 0.0156(7) 0.0109(7)
C7 0.0481(10) 0.0294(8) 0.0314(8) 0.0135(6) 0.0186(7) 0.0121(7)
C8 0.0275(7) 0.0290(7) 0.0277(7) 0.0080(6) 0.0100(6) 0.0091(6)
C9 0.0391(9) 0.0412(9) 0.0270(7) 0.0133(7) 0.0167(7) 0.0133(7)
C10 0.0396(9) 0.0353(8) 0.0381(9) 0.0192(7) 0.0170(7) 0.0108(7)
N2 0.0425(8) 0.0305(7) 0.0306(7) 0.0050(6) 0.0125(6) 0.0138(6)
C11 0.0452(10) 0.0471(10) 0.0341(9) 0.0010(8) 0.0142(8) 0.0209(8)
C12 0.0700(13) 0.0310(9) 0.0503(11) 0.0123(8) 0.0204(10) 0.0166(9)

loop_
_atom_type_symbol
_atom_type_description
_atom_type_scat_dispersion_real
_atom_type_scat_dispersion_imag
_atom_type_scat_source
C C 0.0033 0.0016 'International Tables Vol C Tables 4.2.6.8 and 6.1.1.4'
H H 0.0000 0.0000 'International Tables Vol C Tables 4.2.6.8 and 6.1.1.4'
N N 0.0061 0.0033 'International Tables Vol C Tables 4.2.6.8 and 6.1.1.4'
O O 0.0106 0.0060 'International Tables Vol C Tables 4.2.6.8 and 6.1.1.4'
P P 0.1023 0.0942 'International Tables Vol C Tables 4.2.6.8 and 6.1.1.4'

loop_
_geom_angle_atom_site_label_1
_geom_angle_atom_site_label_2
_geom_angle_atom_site_label_3
_geom_angle
_geom_angle_site_symmetry_1
_geom_angle_site_symmetry_3
O1 P1 O2 117.41(6) . .
O1 P1 O3 108.48(7) . .
O2 P1 O3 108.73(6) . .
O1 P1 C2 110.80(6) . .
O2 P1 C2 105.87(6) . .
O3 P1 C2 104.82(6) . .
P1 O3 H3 116.1(14) . .
C2 C1 C5 122.11(13) . 2_656
C2 C1 H1 118.9 . .
C5 C1 H1 118.9 2_656 .
C1 C2 C3 119.13(12) . .
C1 C2 P1 118.57(10) . .
C3 C2 P1 122.30(10) . .
C4 C3 C3 118.87(15) . 2_656
C4 C3 C2 122.20(12) . .
C3 C3 C2 118.92(15) 2_656 .
C5 C4 C3 121.16(13) . .
C5 C4 H4 119.4 . .
C3 C4 H4 119.4 . .
C4 C5 C1 119.80(13) . 2_656
C4 C5 H5 120.1 . .
C1 C5 H5 120.1 2_656 .
C10 N1 C6 120.19(14) . .
C10 N1 H1N 123.5(12) . .
C6 N1 H1N 116.3(12) . .
N1 C6 C7 121.62(15) . .
N1 C6 H6 119.2 . .
C7 C6 H6 119.2 . .
C6 C7 C8 120.49(15) . .
C6 C7 H7 119.8 . .
C8 C7 H7 119.8 . .
N2 C8 C7 121.92(14) . .
N2 C8 C9 122.23(14) . .
C7 C8 C9 115.85(14) . .
C10 C9 C8 120.54(14) . .
C10 C9 H9 119.7 . .
C8 C9 H9 119.7 . .
N1 C10 C9 121.20(15) . .
N1 C10 H10 119.4 . .
C9 C10 H10 119.4 . .
C8 N2 C11 121.33(15) . .
C8 N2 C12 121.06(14) . .
C11 N2 C12 117.61(14) . .
N2 C11 H111 109.5 . .
N2 C11 H112 109.5 . .
H111 C11 H112 109.5 . .
N2 C11 H113 109.5 . .
H111 C11 H113 109.5 . .
H112 C11 H113 109.5 . .
N2 C12 H121 109.5 . .
N2 C12 H122 109.5 . .
H121 C12 H122 109.5 . .
N2 C12 H123 109.5 . .
H121 C12 H123 109.5 . .
H122 C12 H123 109.5 . .

loop_
_geom_bond_atom_site_label_1
_geom_bond_atom_site_label_2
_geom_bond_distance
_geom_bond_site_symmetry_2
P1 O1 1.4766(11) .
P1 O2 1.5117(11) .
P1 O3 1.5790(11) .
P1 C2 1.8165(14) .
O3 H3 0.84(2) .
C1 C2 1.363(2) .
C1 C5 1.405(2) 2_656
C1 H1 0.9300 .
C2 C3 1.4352(18) .
C3 C4 1.4124(19) .
C3 C3 1.431(2) 2_656
C4 C5 1.362(2) .
C4 H4 0.9300 .
C5 C1 1.405(2) 2_656
C5 H5 0.9300 .
N1 C10 1.340(2) .
N1 C6 1.342(2) .
N1 H1N 0.895(19) .
C6 C7 1.347(2) .
C6 H6 0.9300 .
C7 C8 1.412(2) .
C7 H7 0.9300 .
C8 N2 1.3358(19) .
C8 C9 1.415(2) .
C9 C10 1.354(2) .
C9 H9 0.9300 .
C10 H10 0.9300 .
N2 C11 1.452(2) .
N2 C12 1.455(2) .
C11 H111 0.9600 .
C11 H112 0.9600 .
C11 H113 0.9600 .
C12 H121 0.9600 .
C12 H122 0.9600 .
C12 H123 0.9600 .

loop_
_geom_hbond_atom_site_label_D
_geom_hbond_atom_site_label_H
_geom_hbond_atom_site_label_A
_geom_hbond_distance_DH
_geom_hbond_distance_HA
_geom_hbond_distance_DA
_geom_hbond_angle_DHA
_geom_hbond_site_symmetry_A
O3 H3 O2 0.84(2) 1.76(2) 2.5950(15) 176(2) 2_666
N1 H1N O2 0.895(19) 1.82(2) 2.6743(17) 159.9(18) .
